data_4084354
loop_
_publ_author_name
'Suzuki, Noriyuki'
'Yoshitani, Takao'
'Inoue, Shota'
'Hashizume, Daisuke'
'Yoshida, Hajime'
'Tezuka, Meguru'
'Ida, Keisuke'
'Nagashima, Sayoko'
'Chihara, Teiji'
'Kobayashi, Osamu'
'Nanbu, Shinkoh'
'Masuyama, Yoshiro'

_publ_section_title
;
 Haptotropic Shift of [5]Cumulenes in Zirconocene Complexes and Effects of
 Steric Factors
;
_journal_issue 19
_journal_name_full Organometallics
_journal_page_first 5220
_journal_paper_doi 10.1021/om500536c
_journal_volume 33
_journal_year 2014
_chemical_formula_moiety 'C37 H55 N Zr'
_chemical_formula_sum 'C37 H55 N Zr'
_chemical_formula_weight 605.07
_space_group_IT_number 14
_symmetry_cell_setting monoclinic
_symmetry_Int_Tables_number 14
_symmetry_space_group_name_Hall '-P 2ybc'
_symmetry_space_group_name_H-M 'P 1 21/c 1'
_atom_sites_solution_hydrogens geom
_atom_sites_solution_primary direct
_atom_sites_solution_secondary difmap
_cell_angle_alpha 90.0000
_cell_angle_beta 107.8940(16)
_cell_angle_gamma 90.0000
_cell_formula_units_Z 4
_cell_length_a 10.6733(9)
_cell_length_b 21.1693(19)
_cell_length_c 16.3627(16)
_cell_measurement_reflns_used 13513
_cell_measurement_temperature 90
_cell_measurement_theta_max 32.48
_cell_measurement_theta_min 1.62
_cell_volume 3518.3(6)
_computing_cell_refinement CrystalClear
_computing_data_collection 'CrystalClear (Rigaku/MSC Inc., 2005)'
_computing_data_reduction CrystalClear
_computing_molecular_graphics 'CrystalStructure 4.0'
_computing_publication_material 'CrystalStructure 4.0 (Rigaku, 2010)'
_computing_structure_refinement 'SHELXL97 (Sheldrick, 2008)'
_computing_structure_solution 'SIR2004 (Burla, et al., 2005)'
_diffrn_ambient_temperature 90
_diffrn_detector_area_resol_mean 7.314
_diffrn_measured_fraction_theta_full 0.999
_diffrn_measured_fraction_theta_max 0.999
_diffrn_measurement_device_type 'Rigaku Saturn70'
_diffrn_measurement_method \w
_diffrn_radiation_type 'Mo K\a'
_diffrn_radiation_wavelength 0.71070
_diffrn_reflns_av_R_equivalents 0.0378
_diffrn_reflns_limit_h_max 15
_diffrn_reflns_limit_h_min -15
_diffrn_reflns_limit_k_max 29
_diffrn_reflns_limit_k_min -29
_diffrn_reflns_limit_l_max 23
_diffrn_reflns_limit_l_min -23
_diffrn_reflns_number 90245
_diffrn_reflns_theta_full 30.00
_diffrn_reflns_theta_max 30.00
_diffrn_standards_number 0
_exptl_absorpt_coefficient_mu 0.335
_exptl_absorpt_correction_T_max 0.954
_exptl_absorpt_correction_T_min 0.839
_exptl_absorpt_correction_type multi-scan
_exptl_absorpt_process_details 'REQAB (Rigaku, 1998)'
_exptl_crystal_colour yellow
_exptl_crystal_density_diffrn 1.142
_exptl_crystal_density_method 'not measured'
_exptl_crystal_description block
_exptl_crystal_F_000 1296.00
_exptl_crystal_size_max 0.450
_exptl_crystal_size_mid 0.150
_exptl_crystal_size_min 0.140
_refine_diff_density_max 2.450
_refine_diff_density_min -1.450
_refine_ls_extinction_method none
_refine_ls_goodness_of_fit_ref 1.087
_refine_ls_hydrogen_treatment refxyz
_refine_ls_number_parameters 573
_refine_ls_number_reflns 10240
_refine_ls_number_restraints 0
_refine_ls_R_factor_gt 0.0430
_refine_ls_shift/su_max 0.000
_refine_ls_structure_factor_coef Fsqd
_refine_ls_weighting_details 'w = 1/[\s^2^(Fo^2^)+(0.0397P)^2^+3.7750P] where P=(Fo^2^+2Fc^2^)/3'
_refine_ls_weighting_scheme calc
_refine_ls_wR_factor_ref 0.1001
_reflns_number_gt 9603
_reflns_number_total 10244
_reflns_threshold_expression F^2^>2.0\s(F^2^)
_cod_data_source_file om500536c_si_002.cif
_cod_data_source_block 17_ns151
_cod_depositor_comments 'Adding full bibliography for 4084349--4084356.cif.'
_cod_database_code 4084354

loop_
_symmetry_equiv_pos_site_id
_symmetry_equiv_pos_as_xyz
1 +X,+Y,+Z
2 -X,1/2+Y,1/2-Z
3 -X,-Y,-Z
4 +X,1/2-Y,1/2+Z

loop_
_atom_site_label
_atom_site_type_symbol
_atom_site_fract_x
_atom_site_fract_y
_atom_site_fract_z
_atom_site_U_iso_or_equiv
_atom_site_adp_type
_atom_site_occupancy
_atom_site_symmetry_multiplicity
_atom_site_calc_flag
Zr(1) Zr 0.21226(2) 0.421510(10) 0.713630(10) 0.01701(5) Uani 1.0 4 d
N(1) N 0.09297(16) 0.33795(7) 0.52594(11) 0.0252(3) Uani 1.0 4 d
C(1) C 0.52887(18) 0.32271(8) 0.60146(11) 0.0208(3) Uani 1.0 4 d
C(2) C 0.45944(17) 0.35364(8) 0.64332(11) 0.0198(3) Uani 1.0 4 d
C(3) C 0.39506(16) 0.38546(8) 0.68456(10) 0.0192(3) Uani 1.0 4 d
C(4) C 0.43442(16) 0.42491(7) 0.75991(10) 0.0173(3) Uani 1.0 4 d
C(5) C 0.54477(16) 0.44709(8) 0.80842(10) 0.0173(3) Uani 1.0 4 d
C(6) C 0.65870(15) 0.46768(8) 0.86007(10) 0.0170(3) Uani 1.0 4 d
C(7) C 0.5676(2) 0.35974(9) 0.53120(12) 0.0268(4) Uani 1.0 4 d
C(8) C 0.4714(3) 0.41491(11) 0.49918(16) 0.0385(5) Uani 1.0 4 d
C(9) C 0.5645(3) 0.32020(11) 0.45188(13) 0.0310(4) Uani 1.0 4 d
C(10) C 0.7064(3) 0.38835(13) 0.56913(16) 0.0411(6) Uani 1.0 4 d
C(11) C 0.5719(2) 0.25422(9) 0.62993(13) 0.0261(4) Uani 1.0 4 d
C(12) C 0.4941(3) 0.20602(10) 0.56307(16) 0.0322(5) Uani 1.0 4 d
C(13) C 0.7198(3) 0.24357(11) 0.64619(16) 0.0350(5) Uani 1.0 4 d
C(14) C 0.5436(3) 0.23915(10) 0.71440(16) 0.0386(5) Uani 1.0 4 d
C(15) C 0.71410(16) 0.53082(8) 0.83834(11) 0.0196(3) Uani 1.0 4 d
C(16) C 0.6122(2) 0.56211(10) 0.76174(15) 0.0307(4) Uani 1.0 4 d
C(17) C 0.83812(19) 0.52086(10) 0.81101(14) 0.0266(4) Uani 1.0 4 d
C(18) C 0.7447(3) 0.57780(9) 0.91345(14) 0.0289(4) Uani 1.0 4 d
C(19) C 0.72319(16) 0.42720(8) 0.94133(11) 0.0191(3) Uani 1.0 4 d
C(20) C 0.6913(2) 0.35727(9) 0.92038(13) 0.0269(4) Uani 1.0 4 d
C(21) C 0.6662(3) 0.44657(10) 1.01339(13) 0.0294(4) Uani 1.0 4 d
C(22) C 0.87375(19) 0.43131(11) 0.97627(14) 0.0303(4) Uani 1.0 4 d
C(23) C 0.12848(18) 0.36648(9) 0.58671(12) 0.0251(4) Uani 1.0 4 d
C(24) C 0.04562(19) 0.30046(9) 0.44581(12) 0.0250(4) Uani 1.0 4 d
C(25) C -0.1009(3) 0.31276(12) 0.40551(17) 0.0413(6) Uani 1.0 4 d
C(26) C 0.1243(4) 0.32169(13) 0.38724(18) 0.0470(7) Uani 1.0 4 d
C(27) C 0.0716(3) 0.23144(11) 0.47127(18) 0.0405(6) Uani 1.0 4 d
C(28) C 0.25865(18) 0.52493(9) 0.64928(12) 0.0228(4) Uani 1.0 4 d
C(29) C 0.24612(18) 0.53900(9) 0.73108(12) 0.0230(4) Uani 1.0 4 d
C(30) C 0.11415(19) 0.52759(9) 0.72717(13) 0.0264(4) Uani 1.0 4 d
C(31) C 0.04596(18) 0.50480(10) 0.64408(13) 0.0283(4) Uani 1.0 4 d
C(32) C 0.13602(19) 0.50447(9) 0.59593(12) 0.0266(4) Uani 1.0 4 d
C(33) C 0.2402(3) 0.32035(10) 0.79958(15) 0.0333(5) Uani 1.0 4 d
C(34) C 0.26197(19) 0.37061(10) 0.85867(12) 0.0286(4) Uani 1.0 4 d
C(35) C 0.14275(19) 0.40324(10) 0.84409(12) 0.0262(4) Uani 1.0 4 d
C(36) C 0.04595(19) 0.37337(10) 0.77627(12) 0.0277(4) Uani 1.0 4 d
C(37) C 0.1054(3) 0.32187(10) 0.74902(14) 0.0328(5) Uani 1.0 4 d
H(28) H 0.338(3) 0.5287(12) 0.6359(16) 0.030(6) Uiso 1.0 4 d
H(29) H 0.312(3) 0.5531(13) 0.7784(16) 0.030(7) Uiso 1.0 4 d
H(30) H 0.078(3) 0.5330(13) 0.7736(18) 0.040(7) Uiso 1.0 4 d
H(31) H -0.042(3) 0.4905(13) 0.6224(18) 0.041(8) Uiso 1.0 4 d
H(32) H 0.118(3) 0.4905(13) 0.5405(18) 0.038(7) Uiso 1.0 4 d
H(33) H 0.299(3) 0.2922(15) 0.7925(18) 0.044(8) Uiso 1.0 4 d
H(34) H 0.341(3) 0.3801(14) 0.9000(18) 0.044(8) Uiso 1.0 4 d
H(35) H 0.129(3) 0.4411(14) 0.8741(18) 0.043(8) Uiso 1.0 4 d
H(36) H -0.046(3) 0.3849(14) 0.7535(18) 0.042(8) Uiso 1.0 4 d
H(37) H 0.065(3) 0.2934(14) 0.7054(19) 0.046(8) Uiso 1.0 4 d
H(8A) H 0.476(3) 0.4435(15) 0.547(2) 0.048(8) Uiso 1.0 4 d
H(8B) H 0.377(3) 0.3988(15) 0.4751(19) 0.050(9) Uiso 1.0 4 d
H(8C) H 0.495(3) 0.4390(15) 0.453(2) 0.049(8) Uiso 1.0 4 d
H(9A) H 0.478(3) 0.3063(13) 0.4239(17) 0.035(7) Uiso 1.0 4 d
H(9B) H 0.588(3) 0.3467(13) 0.4104(17) 0.035(7) Uiso 1.0 4 d
H(9C) H 0.626(3) 0.2851(13) 0.4672(17) 0.036(7) Uiso 1.0 4 d
H(12A) H 0.510(3) 0.2081(13) 0.5089(18) 0.039(7) Uiso 1.0 4 d
H(12B) H 0.524(3) 0.1636(15) 0.5839(19) 0.047(8) Uiso 1.0 4 d
H(12C) H 0.402(3) 0.2101(13) 0.5535(18) 0.040(7) Uiso 1.0 4 d
H(10A) H 0.706(4) 0.4152(15) 0.617(2) 0.052(9) Uiso 1.0 4 d
H(10B) H 0.734(3) 0.4126(14) 0.527(2) 0.050(9) Uiso 1.0 4 d
H(10C) H 0.779(3) 0.3574(13) 0.5864(16) 0.030(7) Uiso 1.0 4 d
H(13A) H 0.746(3) 0.2488(13) 0.5946(17) 0.035(7) Uiso 1.0 4 d
H(13B) H 0.771(3) 0.2723(14) 0.6908(19) 0.046(8) Uiso 1.0 4 d
H(13C) H 0.743(4) 0.2010(16) 0.666(2) 0.059(9) Uiso 1.0 4 d
H(14B) H 0.571(3) 0.1960(15) 0.7326(19) 0.049(8) Uiso 1.0 4 d
H(14C) H 0.594(3) 0.2693(14) 0.7614(19) 0.046(8) Uiso 1.0 4 d
H(14A) H 0.454(3) 0.2422(12) 0.7075(16) 0.029(7) Uiso 1.0 4 d
H(17A) H 0.820(3) 0.4917(13) 0.7635(18) 0.039(7) Uiso 1.0 4 d
H(17B) H 0.866(3) 0.5609(14) 0.7927(18) 0.040(7) Uiso 1.0 4 d
H(17C) H 0.912(3) 0.5063(13) 0.8558(17) 0.034(7) Uiso 1.0 4 d
H(16A) H 0.650(3) 0.6015(14) 0.7475(18) 0.040(7) Uiso 1.0 4 d
H(16B) H 0.590(3) 0.5363(13) 0.7113(18) 0.035(7) Uiso 1.0 4 d
H(16C) H 0.529(3) 0.5731(12) 0.7761(17) 0.033(7) Uiso 1.0 4 d
H(20A) H 0.729(3) 0.3442(13) 0.8786(17) 0.034(7) Uiso 1.0 4 d
H(20B) H 0.730(3) 0.3311(12) 0.9717(16) 0.030(6) Uiso 1.0 4 d
H(20C) H 0.598(3) 0.3507(13) 0.9021(17) 0.037(7) Uiso 1.0 4 d
H(22A) H 0.914(3) 0.4175(13) 0.938(2) 0.041(8) Uiso 1.0 4 d
H(22B) H 0.902(3) 0.4732(14) 0.9919(17) 0.037(7) Uiso 1.0 4 d
H(22C) H 0.903(3) 0.4048(13) 1.0266(18) 0.038(7) Uiso 1.0 4 d
H(18A) H 0.816(3) 0.5620(13) 0.9642(18) 0.038(7) Uiso 1.0 4 d
H(18B) H 0.769(3) 0.6155(14) 0.8932(17) 0.038(7) Uiso 1.0 4 d
H(18C) H 0.671(3) 0.5864(13) 0.9297(18) 0.037(7) Uiso 1.0 4 d
H(21A) H 0.572(3) 0.4414(13) 0.9933(17) 0.035(7) Uiso 1.0 4 d
H(21B) H 0.685(3) 0.4905(14) 1.0300(18) 0.039(7) Uiso 1.0 4 d
H(21C) H 0.701(3) 0.4203(13) 1.0647(19) 0.042(8) Uiso 1.0 4 d
H(25A) H -0.145(4) 0.2990(17) 0.450(3) 0.066(10) Uiso 1.0 4 d
H(25B) H -0.113(3) 0.3583(16) 0.391(2) 0.054(9) Uiso 1.0 4 d
H(25C) H -0.136(3) 0.2867(15) 0.350(2) 0.055(9) Uiso 1.0 4 d
H(26A) H 0.115(4) 0.3690(17) 0.375(2) 0.060(10) Uiso 1.0 4 d
H(26B) H 0.092(4) 0.2996(17) 0.332(3) 0.064(10) Uiso 1.0 4 d
H(26C) H 0.224(4) 0.3129(17) 0.420(3) 0.070(11) Uiso 1.0 4 d
H(27A) H 0.038(4) 0.2052(16) 0.413(3) 0.064(10) Uiso 1.0 4 d
H(27B) H 0.023(4) 0.2209(16) 0.515(3) 0.061(10) Uiso 1.0 4 d
H(27C) H 0.165(5) 0.229(2) 0.510(3) 0.101(14) Uiso 1.0 4 d

loop_
_atom_site_aniso_label
_atom_site_aniso_U_11
_atom_site_aniso_U_22
_atom_site_aniso_U_33
_atom_site_aniso_U_12
_atom_site_aniso_U_13
_atom_site_aniso_U_23
Zr(1) 0.01455(8) 0.02166(8) 0.01451(8) -0.00226(5) 0.00401(5) 0.00137(5)
N(1) 0.0305(8) 0.0183(7) 0.0296(8) -0.0049(6) 0.0134(7) -0.0063(6)
C(1) 0.0260(9) 0.0182(7) 0.0201(8) -0.0058(6) 0.0098(7) -0.0040(6)
C(2) 0.0218(8) 0.0179(7) 0.0191(7) -0.0068(6) 0.0051(6) -0.0020(6)
C(3) 0.0191(8) 0.0204(8) 0.0179(7) -0.0045(6) 0.0053(6) -0.0004(6)
C(4) 0.0173(7) 0.0175(7) 0.0172(7) 0.0001(6) 0.0052(6) 0.0005(6)
C(5) 0.0174(7) 0.0178(7) 0.0177(7) 0.0022(6) 0.0069(6) -0.0001(6)
C(6) 0.0150(7) 0.0183(7) 0.0178(7) 0.0000(6) 0.0052(6) -0.0015(6)
C(7) 0.0346(10) 0.0263(9) 0.0241(9) -0.0089(8) 0.0158(8) -0.0053(7)
C(8) 0.0608(16) 0.0275(10) 0.0353(11) 0.0015(10) 0.0267(11) 0.0038(9)
C(9) 0.0349(11) 0.0382(11) 0.0231(9) -0.0030(9) 0.0137(8) -0.0073(8)
C(10) 0.0471(14) 0.0459(14) 0.0331(11) -0.0260(12) 0.0162(10) -0.0057(10)
C(11) 0.0329(10) 0.0195(8) 0.0297(9) -0.0043(7) 0.0153(8) -0.0053(7)
C(12) 0.0299(10) 0.0226(9) 0.0463(12) -0.0061(8) 0.0147(9) -0.0128(9)
C(13) 0.0313(11) 0.0331(11) 0.0385(12) -0.0023(9) 0.0077(9) -0.0036(9)
C(14) 0.0629(16) 0.0214(9) 0.0405(12) 0.0001(10) 0.0291(12) 0.0014(9)
C(15) 0.0158(7) 0.0192(8) 0.0236(8) -0.0012(6) 0.0057(6) -0.0003(6)
C(16) 0.0244(9) 0.0261(9) 0.0373(11) -0.0022(8) 0.0035(8) 0.0103(8)
C(17) 0.0231(9) 0.0290(9) 0.0315(10) -0.0011(7) 0.0138(8) 0.0013(8)
C(18) 0.0311(10) 0.0214(9) 0.0368(11) -0.0041(7) 0.0142(9) -0.0083(8)
C(19) 0.0154(7) 0.0211(8) 0.0188(7) -0.0020(6) 0.0024(6) 0.0002(6)
C(20) 0.0291(10) 0.0209(8) 0.0271(9) -0.0004(7) 0.0030(8) 0.0031(7)
C(21) 0.0331(11) 0.0333(10) 0.0233(9) -0.0035(8) 0.0109(8) -0.0004(8)
C(22) 0.0168(8) 0.0365(11) 0.0329(10) -0.0016(8) 0.0006(8) 0.0096(9)
C(23) 0.0221(8) 0.0290(9) 0.0222(8) -0.0038(7) 0.0041(7) -0.0008(7)
C(24) 0.0260(9) 0.0222(8) 0.0238(8) -0.0005(7) 0.0033(7) -0.0079(7)
C(25) 0.0313(11) 0.0391(12) 0.0420(13) 0.0053(9) -0.0060(10) -0.0100(10)
C(26) 0.0652(18) 0.0409(13) 0.0457(14) -0.0136(12) 0.0331(14) -0.0173(11)
C(27) 0.0418(13) 0.0243(10) 0.0483(14) 0.0027(9) 0.0031(11) -0.0029(9)
C(28) 0.0210(8) 0.0242(8) 0.0246(8) 0.0020(7) 0.0090(7) 0.0077(7)
C(29) 0.0223(8) 0.0216(8) 0.0238(8) 0.0004(7) 0.0050(7) 0.0022(7)
C(30) 0.0246(9) 0.0273(9) 0.0301(9) 0.0046(7) 0.0126(8) 0.0031(7)
C(31) 0.0171(8) 0.0323(10) 0.0324(10) 0.0015(7) 0.0030(7) 0.0076(8)
C(32) 0.0286(9) 0.0302(9) 0.0180(8) 0.0036(8) 0.0026(7) 0.0067(7)
C(33) 0.0411(12) 0.0276(10) 0.0396(11) 0.0073(9) 0.0248(10) 0.0147(9)
C(34) 0.0236(9) 0.0404(11) 0.0210(8) -0.0023(8) 0.0055(7) 0.0123(8)
C(35) 0.0275(9) 0.0336(10) 0.0201(8) -0.0032(8) 0.0111(7) 0.0033(7)
C(36) 0.0215(9) 0.0373(10) 0.0254(9) -0.0074(8) 0.0090(7) 0.0048(8)
C(37) 0.0445(12) 0.0273(10) 0.0301(10) -0.0148(9) 0.0167(9) 0.0003(8)

loop_
_atom_type_symbol
_atom_type_description
_atom_type_scat_dispersion_real
_atom_type_scat_dispersion_imag
_atom_type_scat_source
C C 0.0033 0.0016
;
International Tables for Crystallography
(1992, Vol. C, Tables 4.2.6.8 and 6.1.1.4)
;
H H 0.0000 0.0000
;
International Tables for Crystallography
(1992, Vol. C, Table 6.1.1.4)
;
N N 0.0061 0.0033
;
International Tables for Crystallography
(1992, Vol. C, Tables 4.2.6.8 and 6.1.1.4)
;
Zr Zr -2.9673 0.5597
;
International Tables for Crystallography
(1992, Vol. C, Tables 4.2.6.8 and 6.1.1.4)
;

loop_
_geom_angle_atom_site_label_1
_geom_angle_atom_site_label_2
_geom_angle_atom_site_label_3
_geom_angle
_geom_angle_publ_flag
C(3) Zr(1) C(4) 37.04(6) yes
C(3) Zr(1) C(23) 76.28(7) yes
C(3) Zr(1) C(28) 85.05(7) yes
C(3) Zr(1) C(29) 104.62(7) yes
C(3) Zr(1) C(30) 136.38(7) yes
C(3) Zr(1) C(31) 132.22(7) yes
C(3) Zr(1) C(32) 99.69(7) yes
C(3) Zr(1) C(33) 82.54(8) yes
C(3) Zr(1) C(34) 96.19(7) yes
C(3) Zr(1) C(35) 128.73(6) yes
C(3) Zr(1) C(36) 134.81(7) yes
C(3) Zr(1) C(37) 104.02(8) yes
C(4) Zr(1) C(23) 113.23(7) yes
C(4) Zr(1) C(28) 78.08(6) yes
C(4) Zr(1) C(29) 80.27(6) yes
C(4) Zr(1) C(30) 111.38(6) yes
C(4) Zr(1) C(31) 130.73(6) yes
C(4) Zr(1) C(32) 106.87(7) yes
C(4) Zr(1) C(33) 84.74(7) yes
C(4) Zr(1) C(34) 78.55(7) yes
C(4) Zr(1) C(35) 106.00(6) yes
C(4) Zr(1) C(36) 132.41(6) yes
C(4) Zr(1) C(37) 116.59(7) yes
C(23) Zr(1) C(28) 97.63(7) yes
C(23) Zr(1) C(29) 127.10(7) yes
C(23) Zr(1) C(30) 118.23(7) yes
C(23) Zr(1) C(31) 85.54(7) yes
C(23) Zr(1) C(32) 73.88(7) yes
C(23) Zr(1) C(33) 91.14(7) yes
C(23) Zr(1) C(34) 123.02(7) yes
C(23) Zr(1) C(35) 123.81(7) yes
C(23) Zr(1) C(36) 92.02(7) yes
C(23) Zr(1) C(37) 73.14(8) yes
C(28) Zr(1) C(29) 32.52(7) yes
C(28) Zr(1) C(30) 53.66(8) yes
C(28) Zr(1) C(31) 53.75(7) yes
C(28) Zr(1) C(32) 31.93(6) yes
C(28) Zr(1) C(33) 162.67(7) yes
C(28) Zr(1) C(34) 138.55(6) yes
C(28) Zr(1) C(35) 129.37(7) yes
C(28) Zr(1) C(36) 140.10(7) yes
C(28) Zr(1) C(37) 164.69(6) yes
C(29) Zr(1) C(30) 32.56(7) yes
C(29) Zr(1) C(31) 54.18(6) yes
C(29) Zr(1) C(32) 53.56(6) yes
C(29) Zr(1) C(33) 141.76(7) yes
C(29) Zr(1) C(34) 109.61(7) yes
C(29) Zr(1) C(35) 97.25(7) yes
C(29) Zr(1) C(36) 116.60(7) yes
C(29) Zr(1) C(37) 148.32(8) yes
C(30) Zr(1) C(31) 32.69(7) yes
C(30) Zr(1) C(32) 53.60(7) yes
C(30) Zr(1) C(33) 133.47(8) yes
C(30) Zr(1) C(34) 105.82(7) yes
C(30) Zr(1) C(35) 79.74(8) yes
C(30) Zr(1) C(36) 87.76(8) yes
C(30) Zr(1) C(37) 119.42(8) yes
C(31) Zr(1) C(32) 32.53(8) yes
C(31) Zr(1) C(33) 142.40(8) yes
C(31) Zr(1) C(34) 130.10(8) yes
C(31) Zr(1) C(35) 98.16(7) yes
C(31) Zr(1) C(36) 88.86(7) yes
C(31) Zr(1) C(37) 112.36(7) yes
C(32) Zr(1) C(33) 163.68(7) yes
C(32) Zr(1) C(34) 159.41(7) yes
C(32) Zr(1) C(35) 130.05(7) yes
C(32) Zr(1) C(36) 118.99(7) yes
C(32) Zr(1) C(37) 132.92(7) yes
C(33) Zr(1) C(34) 32.45(7) yes
C(33) Zr(1) C(35) 53.73(8) yes
C(33) Zr(1) C(36) 53.78(8) yes
C(33) Zr(1) C(37) 32.55(7) yes
C(34) Zr(1) C(35) 32.53(7) yes
C(34) Zr(1) C(36) 54.05(6) yes
C(34) Zr(1) C(37) 53.78(7) yes
C(35) Zr(1) C(36) 32.69(6) yes
C(35) Zr(1) C(37) 53.55(8) yes
C(36) Zr(1) C(37) 32.08(8) yes
C(23) N(1) C(24) 179.8(2) yes
C(2) C(1) C(7) 116.89(16) yes
C(2) C(1) C(11) 117.89(18) yes
C(7) C(1) C(11) 125.11(18) yes
C(1) C(2) C(3) 177.84(19) yes
Zr(1) C(3) C(2) 155.78(12) yes
Zr(1) C(3) C(4) 70.75(11) yes
C(2) C(3) C(4) 133.45(16) yes
Zr(1) C(4) C(3) 72.21(10) yes
Zr(1) C(4) C(5) 152.18(15) yes
C(3) C(4) C(5) 135.13(19) yes
C(4) C(5) C(6) 177.64(18) yes
C(5) C(6) C(15) 118.62(14) yes
C(5) C(6) C(19) 116.32(16) yes
C(15) C(6) C(19) 124.98(13) yes
C(1) C(7) C(8) 109.6(2) yes
C(1) C(7) C(9) 114.21(17) yes
C(1) C(7) C(10) 110.01(16) yes
C(8) C(7) C(9) 106.70(17) yes
C(8) C(7) C(10) 107.26(19) yes
C(9) C(7) C(10) 108.8(2) yes
C(1) C(11) C(12) 111.20(15) yes
C(1) C(11) C(13) 112.55(18) yes
C(1) C(11) C(14) 110.07(18) yes
C(12) C(11) C(13) 109.09(19) yes
C(12) C(11) C(14) 106.85(19) yes
C(13) C(11) C(14) 106.83(18) yes
C(6) C(15) C(16) 109.62(14) yes
C(6) C(15) C(17) 111.89(15) yes
C(6) C(15) C(18) 112.20(16) yes
C(16) C(15) C(17) 106.22(17) yes
C(16) C(15) C(18) 107.28(16) yes
C(17) C(15) C(18) 109.37(16) yes
C(6) C(19) C(20) 109.36(14) yes
C(6) C(19) C(21) 109.46(15) yes
C(6) C(19) C(22) 115.19(16) yes
C(20) C(19) C(21) 108.40(17) yes
C(20) C(19) C(22) 105.84(16) yes
C(21) C(19) C(22) 108.36(15) yes
Zr(1) C(23) N(1) 176.69(17) yes
N(1) C(24) C(25) 108.51(18) yes
N(1) C(24) C(26) 107.13(18) yes
N(1) C(24) C(27) 106.74(16) yes
C(25) C(24) C(26) 111.62(19) yes
C(25) C(24) C(27) 111.09(19) yes
C(26) C(24) C(27) 111.5(3) yes
Zr(1) C(28) C(29) 72.72(12) yes
Zr(1) C(28) C(32) 74.23(12) yes
C(29) C(28) C(32) 108.21(19) yes
Zr(1) C(29) C(28) 74.76(11) yes
Zr(1) C(29) C(30) 73.69(11) yes
C(28) C(29) C(30) 107.69(16) yes
Zr(1) C(30) C(29) 73.75(12) yes
Zr(1) C(30) C(31) 73.52(12) yes
C(29) C(30) C(31) 108.3(2) yes
Zr(1) C(31) C(30) 73.79(11) yes
Zr(1) C(31) C(32) 75.11(11) yes
C(30) C(31) C(32) 107.41(17) yes
Zr(1) C(32) C(28) 73.84(11) yes
Zr(1) C(32) C(31) 72.36(11) yes
C(28) C(32) C(31) 108.39(18) yes
Zr(1) C(33) C(34) 73.05(12) yes
Zr(1) C(33) C(37) 74.47(13) yes
C(34) C(33) C(37) 107.8(2) yes
Zr(1) C(34) C(33) 74.50(13) yes
Zr(1) C(34) C(35) 73.18(12) yes
C(33) C(34) C(35) 107.79(17) yes
Zr(1) C(35) C(34) 74.29(13) yes
Zr(1) C(35) C(36) 74.65(13) yes
C(34) C(35) C(36) 108.64(19) yes
Zr(1) C(36) C(35) 72.66(13) yes
Zr(1) C(36) C(37) 75.00(14) yes
C(35) C(36) C(37) 107.77(18) yes
Zr(1) C(37) C(33) 72.98(14) yes
Zr(1) C(37) C(36) 72.92(13) yes
C(33) C(37) C(36) 107.95(18) yes
C(7) C(8) H(8A) 109.2(17) no
C(7) C(8) H(8B) 110.8(18) no
C(7) C(8) H(8C) 110.5(18) no
H(8A) C(8) H(8B) 109(3) no
H(8A) C(8) H(8C) 109(3) no
H(8B) C(8) H(8C) 109(3) no
C(7) C(9) H(9A) 110.0(19) no
C(7) C(9) H(9B) 109.4(16) no
C(7) C(9) H(9C) 111.1(16) no
H(9A) C(9) H(9B) 105(3) no
H(9A) C(9) H(9C) 112(3) no
H(9B) C(9) H(9C) 109(3) no
C(7) C(10) H(10A) 108(2) no
C(7) C(10) H(10B) 112.7(17) no
C(7) C(10) H(10C) 115.1(15) no
H(10A) C(10) H(10B) 110(3) no
H(10A) C(10) H(10C) 111(3) no
H(10B) C(10) H(10C) 100(3) no
C(11) C(12) H(12A) 114.7(16) no
C(11) C(12) H(12B) 108.3(16) no
C(11) C(12) H(12C) 111.1(17) no
H(12A) C(12) H(12B) 104(3) no
H(12A) C(12) H(12C) 108(3) no
H(12B) C(12) H(12C) 111(3) no
C(11) C(13) H(13A) 112.7(14) no
C(11) C(13) H(13B) 110.4(19) no
C(11) C(13) H(13C) 110(2) no
H(13A) C(13) H(13B) 109(3) no
H(13A) C(13) H(13C) 107(3) no
H(13B) C(13) H(13C) 107(3) no
C(11) C(14) H(14B) 110(2) no
C(11) C(14) H(14C) 110.3(19) no
C(11) C(14) H(14A) 110.8(16) no
H(14B) C(14) H(14C) 109(3) no
H(14B) C(14) H(14A) 108(3) no
H(14C) C(14) H(14A) 109(3) no
C(15) C(16) H(16A) 108.7(14) no
C(15) C(16) H(16B) 112.5(15) no
C(15) C(16) H(16C) 111.2(15) no
H(16A) C(16) H(16B) 107(3) no
H(16A) C(16) H(16C) 108(3) no
H(16B) C(16) H(16C) 109(3) no
C(15) C(17) H(17A) 109.9(18) no
C(15) C(17) H(17B) 110.2(19) no
C(15) C(17) H(17C) 114(2) no
H(17A) C(17) H(17B) 108(3) no
H(17A) C(17) H(17C) 109(3) no
H(17B) C(17) H(17C) 105(3) no
C(15) C(18) H(18A) 111.7(17) no
C(15) C(18) H(18B) 106.5(18) no
C(15) C(18) H(18C) 111.6(16) no
H(18A) C(18) H(18B) 111(3) no
H(18A) C(18) H(18C) 109(3) no
H(18B) C(18) H(18C) 107(3) no
C(19) C(20) H(20A) 109.4(17) no
C(19) C(20) H(20B) 110.3(14) no
C(19) C(20) H(20C) 110.4(17) no
H(20A) C(20) H(20B) 107(3) no
H(20A) C(20) H(20C) 112(3) no
H(20B) C(20) H(20C) 108(3) no
C(19) C(21) H(21A) 108.9(18) no
C(19) C(21) H(21B) 112.1(19) no
C(19) C(21) H(21C) 112(2) no
H(21A) C(21) H(21B) 108(3) no
H(21A) C(21) H(21C) 108(3) no
H(21B) C(21) H(21C) 108(3) no
C(19) C(22) H(22A) 112.4(17) no
C(19) C(22) H(22B) 111.3(16) no
C(19) C(22) H(22C) 108.2(18) no
H(22A) C(22) H(22B) 108(3) no
H(22A) C(22) H(22C) 108(3) no
H(22B) C(22) H(22C) 109(3) no
C(24) C(25) H(25A) 106.2(17) no
C(24) C(25) H(25B) 108.0(18) no
C(24) C(25) H(25C) 109.6(18) no
H(25A) C(25) H(25B) 113(3) no
H(25A) C(25) H(25C) 111(3) no
H(25B) C(25) H(25C) 109(3) no
C(24) C(26) H(26A) 112(3) no
C(24) C(26) H(26B) 109(3) no
C(24) C(26) H(26C) 107(3) no
H(26A) C(26) H(26B) 108(3) no
H(26A) C(26) H(26C) 107(3) no
H(26B) C(26) H(26C) 114(3) no
C(24) C(27) H(27A) 105.7(18) no
C(24) C(27) H(27B) 108.1(19) no
C(24) C(27) H(27C) 106(3) no
H(27A) C(27) H(27B) 114(3) no
H(27A) C(27) H(27C) 122(4) no
H(27B) C(27) H(27C) 100(4) no
Zr(1) C(28) H(28) 118.2(15) no
C(29) C(28) H(28) 123.7(14) no
C(32) C(28) H(28) 128.1(15) no
Zr(1) C(29) H(29) 117.5(17) no
C(28) C(29) H(29) 126.6(19) no
C(30) C(29) H(29) 125.7(19) no
Zr(1) C(30) H(30) 117.1(16) no
C(29) C(30) H(30) 125.4(15) no
C(31) C(30) H(30) 126.2(15) no
Zr(1) C(31) H(31) 115.3(17) no
C(30) C(31) H(31) 128.8(19) no
C(32) C(31) H(31) 123.8(19) no
Zr(1) C(32) H(32) 116.6(17) no
C(28) C(32) H(32) 126.0(18) no
C(31) C(32) H(32) 125.5(18) no
Zr(1) C(33) H(33) 117(2) no
C(34) C(33) H(33) 128.1(17) no
C(37) C(33) H(33) 124.0(17) no
Zr(1) C(34) H(34) 119(2) no
C(33) C(34) H(34) 125.9(19) no
C(35) C(34) H(34) 126.3(19) no
Zr(1) C(35) H(35) 115.7(19) no
C(34) C(35) H(35) 126.1(16) no
C(36) C(35) H(35) 125.3(15) no
Zr(1) C(36) H(36) 119.9(19) no
C(35) C(36) H(36) 126.9(17) no
C(37) C(36) H(36) 125.3(17) no
Zr(1) C(37) H(37) 120(2) no
C(33) C(37) H(37) 125.3(19) no
C(36) C(37) H(37) 126.8(19) no

loop_
_geom_bond_atom_site_label_1
_geom_bond_atom_site_label_2
_geom_bond_distance
_geom_bond_publ_flag
Zr(1) C(3) 2.2772(19) yes
Zr(1) C(4) 2.2578(17) yes
Zr(1) C(23) 2.3083(19) yes
Zr(1) C(28) 2.543(2) yes
Zr(1) C(29) 2.517(2) yes
Zr(1) C(30) 2.516(2) yes
Zr(1) C(31) 2.513(2) yes
Zr(1) C(32) 2.5480(19) yes
Zr(1) C(33) 2.529(3) yes
Zr(1) C(34) 2.510(2) yes
Zr(1) C(35) 2.496(3) yes
Zr(1) C(36) 2.522(3) yes
Zr(1) C(37) 2.548(3) yes
N(1) C(23) 1.125(3) yes
N(1) C(24) 1.482(3) yes
C(1) C(2) 1.326(3) yes
C(1) C(7) 1.549(3) yes
C(1) C(11) 1.549(3) yes
C(2) C(3) 1.291(3) yes
C(3) C(4) 1.441(3) yes
C(4) C(5) 1.290(2) yes
C(5) C(6) 1.323(2) yes
C(6) C(15) 1.547(3) yes
C(6) C(19) 1.554(3) yes
C(7) C(8) 1.537(4) yes
C(7) C(9) 1.536(3) yes
C(7) C(10) 1.543(4) yes
C(11) C(12) 1.539(3) yes
C(11) C(13) 1.536(4) yes
C(11) C(14) 1.536(4) yes
C(15) C(16) 1.535(3) yes
C(15) C(17) 1.536(3) yes
C(15) C(18) 1.536(3) yes
C(19) C(20) 1.534(3) yes
C(19) C(21) 1.539(4) yes
C(19) C(22) 1.534(3) yes
C(24) C(25) 1.521(3) yes
C(24) C(26) 1.523(5) yes
C(24) C(27) 1.521(3) yes
C(28) C(29) 1.417(3) yes
C(28) C(32) 1.400(3) yes
C(29) C(30) 1.411(3) yes
C(30) C(31) 1.415(3) yes
C(31) C(32) 1.418(4) yes
C(33) C(34) 1.408(3) yes
C(33) C(37) 1.423(3) yes
C(34) C(35) 1.402(3) yes
C(35) C(36) 1.412(3) yes
C(36) C(37) 1.401(4) yes
C(8) H(8A) 0.98(4) no
C(8) H(8B) 1.02(3) no
C(8) H(8C) 1.00(4) no
C(9) H(9A) 0.95(3) no
C(9) H(9B) 0.97(3) no
C(9) H(9C) 0.97(3) no
C(10) H(10A) 0.97(4) no
C(10) H(10B) 0.97(4) no
C(10) H(10C) 0.98(3) no
C(12) H(12A) 0.95(4) no
C(12) H(12B) 0.98(3) no
C(12) H(12C) 0.95(3) no
C(13) H(13A) 0.97(3) no
C(13) H(13B) 0.98(3) no
C(13) H(13C) 0.97(4) no
C(14) H(14B) 0.98(3) no
C(14) H(14C) 1.02(3) no
C(14) H(14A) 0.93(3) no
C(16) H(16A) 0.98(3) no
C(16) H(16B) 0.96(3) no
C(16) H(16C) 1.01(3) no
C(17) H(17A) 0.96(3) no
C(17) H(17B) 0.98(3) no
C(17) H(17C) 0.95(3) no
C(18) H(18A) 0.99(3) no
C(18) H(18B) 0.93(3) no
C(18) H(18C) 0.92(4) no
C(20) H(20A) 0.94(3) no
C(20) H(20B) 0.99(3) no
C(20) H(20C) 0.96(3) no
C(21) H(21A) 0.96(3) no
C(21) H(21B) 0.97(3) no
C(21) H(21C) 0.98(3) no
C(22) H(22A) 0.91(4) no
C(22) H(22B) 0.94(3) no
C(22) H(22C) 0.97(3) no
C(25) H(25A) 1.03(4) no
C(25) H(25B) 0.99(4) no
C(25) H(25C) 1.03(3) no
C(26) H(26A) 1.02(4) no
C(26) H(26B) 0.98(4) no
C(26) H(26C) 1.05(4) no
C(27) H(27A) 1.07(4) no
C(27) H(27B) 1.03(4) no
C(27) H(27C) 1.00(4) no
C(28) H(28) 0.94(3) no
C(29) H(29) 0.92(3) no
C(30) H(30) 0.96(4) no
C(31) H(31) 0.95(3) no
C(32) H(32) 0.92(3) no
C(33) H(33) 0.90(3) no
C(34) H(34) 0.93(3) no
C(35) H(35) 0.97(3) no
C(36) H(36) 0.97(3) no
C(37) H(37) 0.93(3) no

loop_
_geom_contact_atom_site_label_1
_geom_contact_atom_site_label_2
_geom_contact_distance
_geom_contact_publ_flag
_geom_contact_site_symmetry_2
C(32) C(32) 3.567(3) no 3_566
C(8) H(8A) 3.18(3) no 3_666
C(8) H(8C) 3.18(3) no 3_666
C(8) H(16B) 3.46(3) no 3_666
C(9) H(25A) 3.14(4) no 1_655
C(10) H(31) 3.35(3) no 1_655
C(10) H(36) 3.35(3) no 1_655
C(10) H(25A) 3.43(4) no 1_655
C(12) H(34) 3.23(3) no 4_554
C(12) H(20B) 3.39(3) no 4_554
C(12) H(20C) 3.38(3) no 4_554
C(12) H(18C) 3.11(3) no 2_646
C(12) H(21A) 3.51(3) no 4_554
C(12) H(21C) 3.47(3) no 4_554
C(13) H(20B) 3.29(3) no 4_554
C(13) H(25C) 3.28(3) no 4_655
C(14) H(9B) 3.59(3) no 4_555
C(14) H(25C) 3.50(3) no 4_655
C(16) H(8C) 3.35(3) no 3_666
C(16) H(9B) 3.54(3) no 3_666
C(16) H(14B) 3.46(4) no 2_656
C(17) H(30) 2.83(3) no 1_655
C(17) H(35) 3.40(3) no 1_655
C(17) H(36) 3.38(3) no 1_655
C(17) H(22B) 3.55(3) no 3_767
C(17) H(22C) 3.56(3) no 3_767
C(18) H(34) 3.56(4) no 3_667
C(18) H(35) 3.34(3) no 3_667
C(18) H(12B) 3.41(4) no 2_656
C(18) H(12C) 3.33(3) no 2_656
C(18) H(27C) 3.47(5) no 2_656
C(20) H(9C) 3.24(3) no 4_555
C(20) H(12A) 3.08(4) no 4_555
C(20) H(13A) 3.53(3) no 4_555
C(21) H(29) 3.34(3) no 3_667
C(21) H(35) 3.37(3) no 3_667
C(21) H(12B) 3.19(4) no 4_555
C(21) H(21A) 3.45(3) no 3_667
C(22) H(17C) 3.27(3) no 3_767
C(22) H(22B) 3.06(3) no 3_767
C(22) H(18A) 3.16(3) no 3_767
C(22) H(27B) 3.57(4) no 4_655
C(25) H(9B) 3.43(3) no 1_455
C(25) H(9C) 3.41(3) no 1_455
C(27) H(22A) 3.54(3) no 4_454
C(27) H(18B) 3.39(3) no 2_646
C(28) H(9B) 3.47(3) no 3_666
C(28) H(10B) 3.20(4) no 3_666
C(28) H(25B) 2.89(4) no 3_566
C(29) H(21C) 3.33(3) no 3_667
C(29) H(25B) 3.00(3) no 3_566
C(30) H(17A) 3.46(3) no 1_455
C(30) H(17B) 3.22(4) no 1_455
C(30) H(17C) 3.48(4) no 1_455
C(30) H(21C) 3.55(3) no 3_667
C(30) H(25B) 3.10(4) no 3_566
C(30) H(26A) 3.33(4) no 3_566
C(31) H(32) 2.99(3) no 3_566
C(31) H(17A) 3.56(4) no 1_455
C(31) H(25B) 3.08(4) no 3_566
C(31) H(26A) 3.14(4) no 3_566
C(32) H(31) 3.40(3) no 3_566
C(32) H(32) 2.94(3) no 3_566
C(32) H(10B) 3.28(4) no 3_666
C(32) H(25B) 2.93(4) no 3_566
C(33) H(26B) 3.12(4) no 4_555
C(33) H(26C) 3.48(4) no 4_555
C(33) H(27A) 3.29(4) no 4_555
C(34) H(12A) 3.44(3) no 4_555
C(34) H(12C) 3.52(3) no 4_555
C(34) H(18A) 3.55(4) no 3_667
C(34) H(18C) 3.44(3) no 3_667
C(34) H(21B) 3.41(3) no 3_667
C(34) H(27A) 3.22(4) no 4_555
C(35) H(17C) 3.34(3) no 1_455
C(35) H(22A) 3.27(4) no 1_455
C(35) H(18A) 3.12(3) no 3_667
C(35) H(21B) 3.22(3) no 3_667
C(35) H(27A) 2.92(4) no 4_555
C(36) H(10C) 3.53(3) no 1_455
C(36) H(13B) 3.55(3) no 1_455
C(36) H(17A) 3.44(3) no 1_455
C(36) H(17C) 3.58(3) no 1_455
C(36) H(22A) 3.48(4) no 1_455
C(36) H(27A) 2.81(4) no 4_555
C(37) H(13B) 3.56(3) no 1_455
C(37) H(26B) 2.93(4) no 4_555
C(37) H(27A) 3.03(4) no 4_555
H(28) H(8C) 2.72(5) no 3_666
H(28) H(9B) 2.92(4) no 3_666
H(28) H(10B) 2.83(4) no 3_666
H(28) H(25B) 3.32(4) no 3_566
H(29) C(21) 3.34(3) no 3_667
H(29) H(12B) 3.35(4) no 2_656
H(29) H(13C) 3.36(5) no 2_656
H(29) H(14B) 3.30(4) no 2_656
H(29) H(21A) 3.56(4) no 3_667
H(29) H(21B) 3.26(4) no 3_667
H(29) H(21C) 2.67(5) no 3_667
H(29) H(25B) 3.48(4) no 3_566
H(30) C(17) 2.83(3) no 1_455
H(30) H(17A) 2.85(4) no 1_455
H(30) H(17B) 2.45(5) no 1_455
H(30) H(17C) 2.60(5) no 1_455
H(30) H(22C) 3.47(5) no 3_667
H(30) H(21B) 3.46(4) no 3_667
H(30) H(21C) 3.11(4) no 3_667
H(30) H(26A) 3.38(4) no 3_566
H(31) C(10) 3.35(3) no 1_455
H(31) C(32) 3.40(3) no 3_566
H(31) H(32) 2.57(4) no 3_566
H(31) H(10A) 3.10(5) no 1_455
H(31) H(10B) 2.93(4) no 1_455
H(31) H(10C) 3.35(4) no 1_455
H(31) H(17A) 3.10(5) no 1_455
H(31) H(17B) 3.55(5) no 1_455
H(31) H(26A) 3.08(5) no 3_566
H(32) C(31) 2.99(3) no 3_566
H(32) C(32) 2.94(3) no 3_566
H(32) H(31) 2.57(4) no 3_566
H(32) H(32) 2.49(4) no 3_566
H(32) H(10B) 3.00(5) no 3_666
H(32) H(25B) 3.40(5) no 3_566
H(33) H(9A) 3.18(4) no 4_555
H(33) H(12A) 3.57(4) no 4_555
H(33) H(26B) 3.15(5) no 4_555
H(33) H(26C) 3.32(5) no 4_555
H(34) C(12) 3.23(3) no 4_555
H(34) C(18) 3.56(4) no 3_667
H(34) H(12A) 2.82(4) no 4_555
H(34) H(12B) 3.18(4) no 4_555
H(34) H(12C) 3.06(4) no 4_555
H(34) H(18A) 3.40(5) no 3_667
H(34) H(18C) 2.92(5) no 3_667
H(34) H(21B) 3.01(4) no 3_667
H(35) C(17) 3.40(3) no 1_455
H(35) C(18) 3.34(3) no 3_667
H(35) C(21) 3.37(3) no 3_667
H(35) H(17A) 3.42(4) no 1_455
H(35) H(17C) 2.63(4) no 1_455
H(35) H(22A) 2.84(5) no 1_455
H(35) H(22B) 3.60(5) no 1_455
H(35) H(22B) 2.94(5) no 3_667
H(35) H(18A) 2.53(4) no 3_667
H(35) H(18C) 3.31(4) no 3_667
H(35) H(21B) 2.57(4) no 3_667
H(35) H(21C) 3.43(4) no 3_667
H(35) H(27A) 3.36(5) no 4_555
H(36) C(10) 3.35(3) no 1_455
H(36) C(17) 3.38(3) no 1_455
H(36) H(10A) 2.96(4) no 1_455
H(36) H(10C) 2.86(4) no 1_455
H(36) H(13B) 3.05(4) no 1_455
H(36) H(17A) 2.71(4) no 1_455
H(36) H(17C) 3.17(4) no 1_455
H(36) H(22A) 3.25(5) no 1_455
H(36) H(27A) 3.13(5) no 4_555
H(37) H(10C) 3.36(4) no 1_455
H(37) H(13A) 3.46(4) no 1_455
H(37) H(13B) 3.10(5) no 1_455
H(37) H(26B) 2.81(5) no 4_555
H(37) H(27A) 3.49(5) no 4_555
H(8A) C(8) 3.18(3) no 3_666
H(8A) H(8A) 2.97(5) no 3_666
H(8A) H(8C) 2.51(5) no 3_666
H(8B) H(16A) 3.57(5) no 3_666
H(8B) H(16B) 3.46(5) no 3_666
H(8C) C(8) 3.18(3) no 3_666
H(8C) C(16) 3.35(3) no 3_666
H(8C) H(28) 2.72(5) no 3_666
H(8C) H(8A) 2.51(5) no 3_666
H(8C) H(8C) 2.99(5) no 3_666
H(8C) H(16A) 3.29(4) no 3_666
H(8C) H(16B) 2.62(4) no 3_666
H(9A) H(33) 3.18(4) no 4_554
H(9A) H(14B) 3.57(5) no 4_554
H(9A) H(16A) 3.34(4) no 3_666
H(9B) C(14) 3.59(3) no 4_554
H(9B) C(16) 3.54(3) no 3_666
H(9B) C(25) 3.43(3) no 1_655
H(9B) C(28) 3.47(3) no 3_666
H(9B) H(28) 2.92(4) no 3_666
H(9B) H(14B) 3.00(5) no 4_554
H(9B) H(14C) 3.48(5) no 4_554
H(9B) H(16A) 3.21(4) no 3_666
H(9B) H(16B) 3.37(4) no 3_666
H(9B) H(16C) 3.38(4) no 3_666
H(9B) H(25A) 2.90(5) no 1_655
H(9B) H(25B) 3.32(5) no 1_655
H(9C) C(20) 3.24(3) no 4_554
H(9C) C(25) 3.41(3) no 1_655
H(9C) H(14C) 3.47(5) no 4_554
H(9C) H(20A) 3.43(4) no 4_554
H(9C) H(20B) 2.69(4) no 4_554
H(9C) H(20C) 3.05(4) no 4_554
H(9C) H(25A) 2.56(5) no 1_655
H(12A) C(20) 3.08(4) no 4_554
H(12A) C(34) 3.44(3) no 4_554
H(12A) H(33) 3.57(4) no 4_554
H(12A) H(34) 2.82(4) no 4_554
H(12A) H(20B) 2.73(5) no 4_554
H(12A) H(20C) 2.55(5) no 4_554
H(12A) H(18C) 3.55(5) no 2_646
H(12A) H(21A) 3.26(4) no 4_554
H(12A) H(21C) 3.35(4) no 4_554
H(12B) C(18) 3.41(4) no 2_646
H(12B) C(21) 3.19(4) no 4_554
H(12B) H(29) 3.35(4) no 2_646
H(12B) H(34) 3.18(4) no 4_554
H(12B) H(16C) 3.17(5) no 2_646
H(12B) H(20B) 3.27(5) no 4_554
H(12B) H(20C) 3.32(5) no 4_554
H(12B) H(18B) 3.42(5) no 2_646
H(12B) H(18C) 2.60(5) no 2_646
H(12B) H(21A) 2.81(5) no 4_554
H(12B) H(21C) 2.68(5) no 4_554
H(12C) C(18) 3.33(3) no 2_646
H(12C) C(34) 3.52(3) no 4_554
H(12C) H(34) 3.06(4) no 4_554
H(12C) H(18B) 3.01(5) no 2_646
H(12C) H(18C) 2.77(4) no 2_646
H(10A) H(31) 3.10(5) no 1_655
H(10A) H(36) 2.96(4) no 1_655
H(10B) C(28) 3.20(4) no 3_666
H(10B) C(32) 3.28(4) no 3_666
H(10B) H(28) 2.83(4) no 3_666
H(10B) H(31) 2.93(4) no 1_655
H(10B) H(32) 3.00(5) no 3_666
H(10B) H(25A) 3.16(5) no 1_655
H(10B) H(25B) 3.34(6) no 1_655
H(10C) C(36) 3.53(3) no 1_655
H(10C) H(31) 3.35(4) no 1_655
H(10C) H(36) 2.86(4) no 1_655
H(10C) H(37) 3.36(4) no 1_655
H(10C) H(25A) 2.87(5) no 1_655
H(13A) C(20) 3.53(3) no 4_554
H(13A) H(37) 3.46(4) no 1_655
H(13A) H(20B) 2.59(4) no 4_554
H(13A) H(25A) 3.12(5) no 1_655
H(13B) C(36) 3.55(3) no 1_655
H(13B) C(37) 3.56(3) no 1_655
H(13B) H(36) 3.05(4) no 1_655
H(13B) H(37) 3.10(5) no 1_655
H(13B) H(25C) 2.78(5) no 4_655
H(13C) H(29) 3.36(5) no 2_646
H(13C) H(20B) 3.22(5) no 4_554
H(13C) H(21C) 3.02(5) no 4_554
H(13C) H(25C) 2.90(5) no 4_655
H(14B) C(16) 3.46(4) no 2_646
H(14B) H(29) 3.30(4) no 2_646
H(14B) H(9A) 3.57(5) no 4_555
H(14B) H(9B) 3.00(5) no 4_555
H(14B) H(16A) 3.18(5) no 2_646
H(14B) H(16C) 2.80(4) no 2_646
H(14B) H(25C) 3.15(4) no 4_655
H(14C) H(9B) 3.48(5) no 4_555
H(14C) H(9C) 3.47(5) no 4_555
H(14C) H(25C) 3.05(4) no 4_655
H(14A) H(16A) 3.34(4) no 2_646
H(14A) H(16C) 3.59(4) no 2_646
H(17A) C(30) 3.46(3) no 1_655
H(17A) C(31) 3.56(4) no 1_655
H(17A) C(36) 3.44(3) no 1_655
H(17A) H(30) 2.85(4) no 1_655
H(17A) H(31) 3.10(5) no 1_655
H(17A) H(35) 3.42(4) no 1_655
H(17A) H(36) 2.71(4) no 1_655
H(17B) C(30) 3.22(4) no 1_655
H(17B) H(30) 2.45(5) no 1_655
H(17B) H(31) 3.55(5) no 1_655
H(17B) H(22C) 3.29(4) no 3_767
H(17B) H(26A) 3.18(5) no 3_666
H(17C) C(22) 3.27(3) no 3_767
H(17C) C(30) 3.48(4) no 1_655
H(17C) C(35) 3.34(3) no 1_655
H(17C) C(36) 3.58(3) no 1_655
H(17C) H(30) 2.60(5) no 1_655
H(17C) H(35) 2.63(4) no 1_655
H(17C) H(36) 3.17(4) no 1_655
H(17C) H(22B) 2.70(4) no 3_767
H(17C) H(22C) 2.97(4) no 3_767
H(16A) H(8B) 3.57(5) no 3_666
H(16A) H(8C) 3.29(4) no 3_666
H(16A) H(9A) 3.34(4) no 3_666
H(16A) H(9B) 3.21(4) no 3_666
H(16A) H(14B) 3.18(5) no 2_656
H(16A) H(14A) 3.34(4) no 2_656
H(16B) C(8) 3.46(3) no 3_666
H(16B) H(8B) 3.46(5) no 3_666
H(16B) H(8C) 2.62(4) no 3_666
H(16B) H(9B) 3.37(4) no 3_666
H(16C) H(9B) 3.38(4) no 3_666
H(16C) H(12B) 3.17(5) no 2_656
H(16C) H(14B) 2.80(4) no 2_656
H(16C) H(14A) 3.59(4) no 2_656
H(20A) H(9C) 3.43(4) no 4_555
H(20A) H(25A) 3.38(5) no 4_655
H(20A) H(25C) 3.22(5) no 4_655
H(20A) H(27A) 3.34(5) no 4_655
H(20A) H(27B) 3.52(4) no 4_655
H(20B) C(12) 3.39(3) no 4_555
H(20B) C(13) 3.29(3) no 4_555
H(20B) H(9C) 2.69(4) no 4_555
H(20B) H(12A) 2.73(5) no 4_555
H(20B) H(12B) 3.27(5) no 4_555
H(20B) H(13A) 2.59(4) no 4_555
H(20B) H(13C) 3.22(5) no 4_555
H(20B) H(25A) 3.13(5) no 4_655
H(20B) H(27B) 3.19(5) no 4_655
H(20C) C(12) 3.38(3) no 4_555
H(20C) H(9C) 3.05(4) no 4_555
H(20C) H(12A) 2.55(5) no 4_555
H(20C) H(12B) 3.32(5) no 4_555
H(22A) C(27) 3.54(3) no 4_655
H(22A) C(35) 3.27(4) no 1_655
H(22A) C(36) 3.48(4) no 1_655
H(22A) H(35) 2.84(5) no 1_655
H(22A) H(36) 3.25(5) no 1_655
H(22A) H(22B) 3.03(4) no 3_767
H(22A) H(18A) 2.88(4) no 3_767
H(22A) H(27A) 3.00(5) no 4_655
H(22A) H(27B) 3.26(5) no 4_655
H(22B) C(17) 3.55(3) no 3_767
H(22B) C(22) 3.06(3) no 3_767
H(22B) H(35) 3.60(5) no 1_655
H(22B) H(35) 2.94(5) no 3_667
H(22B) H(17C) 2.70(4) no 3_767
H(22B) H(22A) 3.03(4) no 3_767
H(22B) H(22B) 2.33(4) no 3_767
H(22B) H(22C) 3.39(4) no 3_767
H(22B) H(18A) 2.97(4) no 3_767
H(22C) C(17) 3.56(3) no 3_767
H(22C) H(30) 3.47(5) no 3_667
H(22C) H(17B) 3.29(4) no 3_767
H(22C) H(17C) 2.97(4) no 3_767
H(22C) H(22B) 3.39(4) no 3_767
H(22C) H(18A) 3.04(5) no 3_767
H(22C) H(18B) 3.37(4) no 3_767
H(22C) H(27A) 3.55(5) no 4_655
H(22C) H(27B) 2.99(5) no 4_655
H(18A) C(22) 3.16(3) no 3_767
H(18A) C(34) 3.55(4) no 3_667
H(18A) C(35) 3.12(3) no 3_667
H(18A) H(34) 3.40(5) no 3_667
H(18A) H(35) 2.53(4) no 3_667
H(18A) H(22A) 2.88(4) no 3_767
H(18A) H(22B) 2.97(4) no 3_767
H(18A) H(22C) 3.04(5) no 3_767
H(18A) H(27C) 3.56(5) no 2_656
H(18B) C(27) 3.39(3) no 2_656
H(18B) H(12B) 3.42(5) no 2_656
H(18B) H(12C) 3.01(5) no 2_656
H(18B) H(22C) 3.37(4) no 3_767
H(18B) H(27B) 3.18(4) no 2_656
H(18B) H(27C) 2.85(5) no 2_656
H(18C) C(12) 3.11(3) no 2_656
H(18C) C(34) 3.44(3) no 3_667
H(18C) H(34) 2.92(5) no 3_667
H(18C) H(35) 3.31(4) no 3_667
H(18C) H(12A) 3.55(5) no 2_656
H(18C) H(12B) 2.60(5) no 2_656
H(18C) H(12C) 2.77(4) no 2_656
H(18C) H(21A) 3.27(5) no 3_667
H(18C) H(27C) 3.48(5) no 2_656
H(21A) C(12) 3.51(3) no 4_555
H(21A) C(21) 3.45(3) no 3_667
H(21A) H(29) 3.56(4) no 3_667
H(21A) H(12A) 3.26(4) no 4_555
H(21A) H(12B) 2.81(5) no 4_555
H(21A) H(18C) 3.27(5) no 3_667
H(21A) H(21A) 2.96(4) no 3_667
H(21A) H(21B) 3.01(4) no 3_667
H(21B) C(34) 3.41(3) no 3_667
H(21B) C(35) 3.22(3) no 3_667
H(21B) H(29) 3.26(4) no 3_667
H(21B) H(30) 3.46(4) no 3_667
H(21B) H(34) 3.01(4) no 3_667
H(21B) H(35) 2.57(4) no 3_667
H(21B) H(21A) 3.01(4) no 3_667
H(21C) C(12) 3.47(3) no 4_555
H(21C) C(29) 3.33(3) no 3_667
H(21C) C(30) 3.55(3) no 3_667
H(21C) H(29) 2.67(5) no 3_667
H(21C) H(30) 3.11(4) no 3_667
H(21C) H(35) 3.43(4) no 3_667
H(21C) H(12A) 3.35(4) no 4_555
H(21C) H(12B) 2.68(5) no 4_555
H(21C) H(13C) 3.02(5) no 4_555
H(25A) C(9) 3.14(4) no 1_455
H(25A) C(10) 3.43(4) no 1_455
H(25A) H(9B) 2.90(5) no 1_455
H(25A) H(9C) 2.56(5) no 1_455
H(25A) H(10B) 3.16(5) no 1_455
H(25A) H(10C) 2.87(5) no 1_455
H(25A) H(13A) 3.12(5) no 1_455
H(25A) H(20A) 3.38(5) no 4_454
H(25A) H(20B) 3.13(5) no 4_454
H(25B) C(28) 2.89(4) no 3_566
H(25B) C(29) 3.00(3) no 3_566
H(25B) C(30) 3.10(4) no 3_566
H(25B) C(31) 3.08(4) no 3_566
H(25B) C(32) 2.93(4) no 3_566
H(25B) H(28) 3.32(4) no 3_566
H(25B) H(29) 3.48(4) no 3_566
H(25B) H(32) 3.40(5) no 3_566
H(25B) H(9B) 3.32(5) no 1_455
H(25B) H(10B) 3.34(6) no 1_455
H(25C) C(13) 3.28(3) no 4_454
H(25C) C(14) 3.50(3) no 4_454
H(25C) H(13B) 2.78(5) no 4_454
H(25C) H(13C) 2.90(5) no 4_454
H(25C) H(14B) 3.15(4) no 4_454
H(25C) H(14C) 3.05(4) no 4_454
H(25C) H(20A) 3.22(5) no 4_454
H(26A) C(30) 3.33(4) no 3_566
H(26A) C(31) 3.14(4) no 3_566
H(26A) H(30) 3.38(4) no 3_566
H(26A) H(31) 3.08(5) no 3_566
H(26A) H(17B) 3.18(5) no 3_666
H(26B) C(33) 3.12(4) no 4_554
H(26B) C(37) 2.93(4) no 4_554
H(26B) H(33) 3.15(5) no 4_554
H(26B) H(37) 2.81(5) no 4_554
H(26C) C(33) 3.48(4) no 4_554
H(26C) H(33) 3.32(5) no 4_554
H(27A) C(33) 3.29(4) no 4_554
H(27A) C(34) 3.22(4) no 4_554
H(27A) C(35) 2.92(4) no 4_554
H(27A) C(36) 2.81(4) no 4_554
H(27A) C(37) 3.03(4) no 4_554
H(27A) H(35) 3.36(5) no 4_554
H(27A) H(36) 3.13(5) no 4_554
H(27A) H(37) 3.49(5) no 4_554
H(27A) H(20A) 3.34(5) no 4_454
H(27A) H(22A) 3.00(5) no 4_454
H(27A) H(22C) 3.55(5) no 4_454
H(27B) C(22) 3.57(4) no 4_454
H(27B) H(20A) 3.52(4) no 4_454
H(27B) H(20B) 3.19(5) no 4_454
H(27B) H(22A) 3.26(5) no 4_454
H(27B) H(22C) 2.99(5) no 4_454
H(27B) H(18B) 3.18(4) no 2_646
H(27C) C(18) 3.47(5) no 2_646
H(27C) H(18A) 3.56(5) no 2_646
H(27C) H(18B) 2.85(5) no 2_646
H(27C) H(18C) 3.48(5) no 2_646

loop_
_geom_torsion_atom_site_label_1
_geom_torsion_atom_site_label_2
_geom_torsion_atom_site_label_3
_geom_torsion_atom_site_label_4
_geom_torsion
_geom_torsion_publ_flag
C(3) Zr(1) C(4) C(3) 0.00(7) no
C(3) Zr(1) C(4) C(5) 170.7(3) no
C(4) Zr(1) C(3) C(2) 177.8(4) no
C(4) Zr(1) C(3) C(4) 0.00(7) no
C(23) Zr(1) C(3) C(2) -6.3(3) no
C(23) Zr(1) C(3) C(4) 175.85(9) no
C(3) Zr(1) C(28) C(29) -127.39(8) no
C(3) Zr(1) C(28) C(32) 117.28(9) no
C(28) Zr(1) C(3) C(2) -105.4(3) no
C(28) Zr(1) C(3) C(4) 76.73(7) no
C(3) Zr(1) C(29) C(28) 54.89(8) no
C(3) Zr(1) C(29) C(30) 168.96(7) no
C(29) Zr(1) C(3) C(2) -131.6(3) no
C(29) Zr(1) C(3) C(4) 50.54(8) no
C(3) Zr(1) C(30) C(29) -15.58(13) no
C(3) Zr(1) C(30) C(31) 99.68(10) no
C(30) Zr(1) C(3) C(2) -123.0(3) no
C(30) Zr(1) C(3) C(4) 59.13(11) no
C(3) Zr(1) C(31) C(30) -113.34(10) no
C(3) Zr(1) C(31) C(32) 0.22(12) no
C(31) Zr(1) C(3) C(2) -77.1(3) no
C(31) Zr(1) C(3) C(4) 105.09(8) no
C(3) Zr(1) C(32) C(28) -63.93(10) no
C(3) Zr(1) C(32) C(31) -179.83(7) no
C(32) Zr(1) C(3) C(2) -77.0(3) no
C(32) Zr(1) C(3) C(4) 105.21(7) no
C(3) Zr(1) C(33) C(34) 114.11(10) no
C(3) Zr(1) C(33) C(37) -131.24(11) no
C(33) Zr(1) C(3) C(2) 86.7(3) no
C(33) Zr(1) C(3) C(4) -91.14(8) no
C(3) Zr(1) C(34) C(33) -65.55(9) no
C(3) Zr(1) C(34) C(35) 179.92(8) no
C(34) Zr(1) C(3) C(2) 116.2(3) no
C(34) Zr(1) C(3) C(4) -61.63(8) no
C(3) Zr(1) C(35) C(34) -0.10(12) no
C(3) Zr(1) C(35) C(36) -115.03(9) no
C(35) Zr(1) C(3) C(2) 116.2(3) no
C(35) Zr(1) C(3) C(4) -61.57(10) no
C(3) Zr(1) C(36) C(35) 94.85(10) no
C(3) Zr(1) C(36) C(37) -19.64(11) no
C(36) Zr(1) C(3) C(2) 72.6(3) no
C(36) Zr(1) C(3) C(4) -105.18(9) no
C(3) Zr(1) C(37) C(33) 50.22(11) no
C(3) Zr(1) C(37) C(36) 165.77(7) no
C(37) Zr(1) C(3) C(2) 62.0(3) no
C(37) Zr(1) C(3) C(4) -115.79(8) no
C(23) Zr(1) C(4) C(3) -4.39(9) no
C(23) Zr(1) C(4) C(5) 166.3(3) no
C(4) Zr(1) C(28) C(29) -90.57(8) no
C(4) Zr(1) C(28) C(32) 154.10(10) no
C(28) Zr(1) C(4) C(3) -97.66(8) no
C(28) Zr(1) C(4) C(5) 73.1(3) no
C(4) Zr(1) C(29) C(28) 83.05(8) no
C(4) Zr(1) C(29) C(30) -162.88(9) no
C(29) Zr(1) C(4) C(3) -130.72(8) no
C(29) Zr(1) C(4) C(5) 40.0(3) no
C(4) Zr(1) C(30) C(29) 18.15(11) no
C(4) Zr(1) C(30) C(31) 133.41(8) no
C(30) Zr(1) C(4) C(3) -140.51(7) no
C(30) Zr(1) C(4) C(5) 30.2(3) no
C(4) Zr(1) C(31) C(30) -63.20(13) no
C(4) Zr(1) C(31) C(32) 50.36(12) no
C(31) Zr(1) C(4) C(3) -109.33(9) no
C(31) Zr(1) C(4) C(5) 61.4(3) no
C(4) Zr(1) C(32) C(28) -26.53(11) no
C(4) Zr(1) C(32) C(31) -142.43(7) no
C(32) Zr(1) C(4) C(3) -83.69(8) no
C(32) Zr(1) C(4) C(5) 87.0(3) no
C(4) Zr(1) C(33) C(34) 76.89(10) no
C(4) Zr(1) C(33) C(37) -168.46(11) no
C(33) Zr(1) C(4) C(3) 84.59(8) no
C(33) Zr(1) C(4) C(5) -104.7(3) no
C(4) Zr(1) C(34) C(33) -98.29(9) no
C(4) Zr(1) C(34) C(35) 147.18(9) no
C(34) Zr(1) C(4) C(3) 116.81(8) no
C(34) Zr(1) C(4) C(5) -72.5(3) no
C(4) Zr(1) C(35) C(34) -33.54(10) no
C(4) Zr(1) C(35) C(36) -148.48(8) no
C(35) Zr(1) C(4) C(3) 134.46(7) no
C(35) Zr(1) C(4) C(5) -54.8(3) no
C(4) Zr(1) C(36) C(35) 42.90(13) no
C(4) Zr(1) C(36) C(37) -71.59(10) no
C(36) Zr(1) C(4) C(3) 111.98(9) no
C(36) Zr(1) C(4) C(5) -77.3(3) no
C(4) Zr(1) C(37) C(33) 12.88(13) no
C(4) Zr(1) C(37) C(36) 128.43(8) no
C(37) Zr(1) C(4) C(3) 77.67(9) no
C(37) Zr(1) C(4) C(5) -111.6(3) no
C(23) Zr(1) C(28) C(29) 157.19(8) no
C(23) Zr(1) C(28) C(32) 41.86(10) no
C(23) Zr(1) C(29) C(28) -28.80(12) no
C(23) Zr(1) C(29) C(30) 85.27(11) no
C(23) Zr(1) C(30) C(29) -115.56(9) no
C(23) Zr(1) C(30) C(31) -0.29(13) no
C(23) Zr(1) C(31) C(30) 179.74(10) no
C(23) Zr(1) C(31) C(32) -66.70(9) no
C(23) Zr(1) C(32) C(28) -136.49(11) no
C(23) Zr(1) C(32) C(31) 107.61(9) no
C(23) Zr(1) C(33) C(34) -169.88(11) no
C(23) Zr(1) C(33) C(37) -55.23(11) no
C(23) Zr(1) C(34) C(33) 12.09(13) no
C(23) Zr(1) C(34) C(35) -102.43(10) no
C(23) Zr(1) C(35) C(34) 99.76(9) no
C(23) Zr(1) C(35) C(36) -15.17(12) no
C(23) Zr(1) C(36) C(35) 167.43(9) no
C(23) Zr(1) C(36) C(37) 52.94(8) no
C(23) Zr(1) C(37) C(33) 120.89(11) no
C(23) Zr(1) C(37) C(36) -123.56(10) no
C(28) Zr(1) C(29) C(28) 0.00(8) no
C(28) Zr(1) C(29) C(30) 114.07(13) no
C(29) Zr(1) C(28) C(29) 0.00(8) no
C(29) Zr(1) C(28) C(32) -115.33(15) no
C(28) Zr(1) C(30) C(29) -37.55(8) no
C(28) Zr(1) C(30) C(31) 77.71(10) no
C(30) Zr(1) C(28) C(29) 37.60(7) no
C(30) Zr(1) C(28) C(32) -77.73(9) no
C(28) Zr(1) C(31) C(30) -77.41(10) no
C(28) Zr(1) C(31) C(32) 36.15(8) no
C(31) Zr(1) C(28) C(29) 78.47(10) no
C(31) Zr(1) C(28) C(32) -36.86(8) no
C(28) Zr(1) C(32) C(28) 0.00(10) no
C(28) Zr(1) C(32) C(31) -115.90(15) no
C(32) Zr(1) C(28) C(29) 115.33(16) no
C(32) Zr(1) C(28) C(32) 0.00(10) no
C(28) Zr(1) C(34) C(33) -155.08(8) no
C(28) Zr(1) C(34) C(35) 90.40(12) no
C(34) Zr(1) C(28) C(29) -33.64(14) no
C(34) Zr(1) C(28) C(32) -148.97(9) no
C(28) Zr(1) C(35) C(34) -121.09(9) no
C(28) Zr(1) C(35) C(36) 123.97(8) no
C(35) Zr(1) C(28) C(29) 10.45(11) no
C(35) Zr(1) C(28) C(32) -104.89(9) no
C(28) Zr(1) C(36) C(35) -88.13(11) no
C(28) Zr(1) C(36) C(37) 157.38(7) no
C(36) Zr(1) C(28) C(29) 54.73(11) no
C(36) Zr(1) C(28) C(32) -60.60(13) no
C(29) Zr(1) C(30) C(29) 0.00(8) no
C(29) Zr(1) C(30) C(31) 115.26(16) no
C(30) Zr(1) C(29) C(28) -114.07(13) no
C(30) Zr(1) C(29) C(30) 0.00(9) no
C(29) Zr(1) C(31) C(30) -36.89(8) no
C(29) Zr(1) C(31) C(32) 76.67(10) no
C(31) Zr(1) C(29) C(28) -77.03(9) no
C(31) Zr(1) C(29) C(30) 37.04(8) no
C(29) Zr(1) C(32) C(28) 37.16(8) no
C(29) Zr(1) C(32) C(31) -78.74(10) no
C(32) Zr(1) C(29) C(28) -36.45(8) no
C(32) Zr(1) C(29) C(30) 77.61(9) no
C(29) Zr(1) C(33) C(34) 9.91(18) no
C(29) Zr(1) C(33) C(37) 124.56(10) no
C(33) Zr(1) C(29) C(28) 151.47(11) no
C(33) Zr(1) C(29) C(30) -94.47(12) no
C(29) Zr(1) C(34) C(33) -173.51(8) no
C(29) Zr(1) C(34) C(35) 71.97(9) no
C(34) Zr(1) C(29) C(28) 157.09(7) no
C(34) Zr(1) C(29) C(30) -88.84(9) no
C(29) Zr(1) C(35) C(34) -115.46(8) no
C(29) Zr(1) C(35) C(36) 129.61(8) no
C(35) Zr(1) C(29) C(28) -171.88(8) no
C(35) Zr(1) C(29) C(30) -57.81(8) no
C(29) Zr(1) C(36) C(35) -58.73(10) no
C(29) Zr(1) C(36) C(37) -173.22(6) no
C(36) Zr(1) C(29) C(28) -144.15(7) no
C(36) Zr(1) C(29) C(30) -30.08(10) no
C(29) Zr(1) C(37) C(33) -103.96(13) no
C(29) Zr(1) C(37) C(36) 11.59(16) no
C(37) Zr(1) C(29) C(28) -151.00(10) no
C(37) Zr(1) C(29) C(30) -36.94(15) no
C(30) Zr(1) C(31) C(30) 0.00(10) no
C(30) Zr(1) C(31) C(32) 113.56(16) no
C(31) Zr(1) C(30) C(29) -115.26(17) no
C(31) Zr(1) C(30) C(31) 0.00(10) no
C(30) Zr(1) C(32) C(28) 77.94(10) no
C(30) Zr(1) C(32) C(31) -37.96(8) no
C(32) Zr(1) C(30) C(29) -77.50(10) no
C(32) Zr(1) C(30) C(31) 37.77(8) no
C(30) Zr(1) C(33) C(34) -37.77(14) no
C(30) Zr(1) C(33) C(37) 76.88(12) no
C(33) Zr(1) C(30) C(29) 121.77(10) no
C(33) Zr(1) C(30) C(31) -122.97(10) no
C(30) Zr(1) C(34) C(33) 152.48(8) no
C(30) Zr(1) C(34) C(35) 37.96(10) no
C(34) Zr(1) C(30) C(29) 101.80(9) no
C(34) Zr(1) C(30) C(31) -142.94(9) no
C(30) Zr(1) C(35) C(34) -143.03(9) no
C(30) Zr(1) C(35) C(36) 102.04(9) no
C(35) Zr(1) C(30) C(29) 121.44(9) no
C(35) Zr(1) C(30) C(31) -123.30(10) no
C(30) Zr(1) C(36) C(35) -74.39(9) no
C(30) Zr(1) C(36) C(37) 171.12(8) no
C(36) Zr(1) C(30) C(29) 153.35(9) no
C(36) Zr(1) C(30) C(31) -91.39(9) no
C(30) Zr(1) C(37) C(33) -125.75(9) no
C(30) Zr(1) C(37) C(36) -10.20(11) no
C(37) Zr(1) C(30) C(29) 158.75(8) no
C(37) Zr(1) C(30) C(31) -85.98(11) no
C(31) Zr(1) C(32) C(28) 115.90(15) no
C(31) Zr(1) C(32) C(31) 0.00(9) no
C(32) Zr(1) C(31) C(30) -113.56(14) no
C(32) Zr(1) C(31) C(32) 0.00(8) no
C(31) Zr(1) C(33) C(34) -85.72(13) no
C(31) Zr(1) C(33) C(37) 28.93(18) no
C(33) Zr(1) C(31) C(30) 93.68(13) no
C(33) Zr(1) C(31) C(32) -152.76(10) no
C(31) Zr(1) C(34) C(33) 127.30(9) no
C(31) Zr(1) C(34) C(35) 12.77(13) no
C(34) Zr(1) C(31) C(30) 49.29(13) no
C(34) Zr(1) C(31) C(32) 162.85(7) no
C(31) Zr(1) C(35) C(34) -170.16(8) no
C(31) Zr(1) C(35) C(36) 74.90(9) no
C(35) Zr(1) C(31) C(30) 56.19(10) no
C(35) Zr(1) C(31) C(32) 169.75(8) no
C(31) Zr(1) C(36) C(35) -107.08(9) no
C(31) Zr(1) C(36) C(37) 138.43(8) no
C(36) Zr(1) C(31) C(30) 87.62(9) no
C(36) Zr(1) C(31) C(32) -158.82(9) no
C(31) Zr(1) C(37) C(33) -161.39(9) no
C(31) Zr(1) C(37) C(36) -45.84(11) no
C(37) Zr(1) C(31) C(30) 110.03(10) no
C(37) Zr(1) C(31) C(32) -136.42(8) no
C(32) Zr(1) C(34) C(33) 154.10(15) no
C(32) Zr(1) C(34) C(35) 39.6(3) no
C(34) Zr(1) C(32) C(28) 76.0(2) no
C(34) Zr(1) C(32) C(31) -39.9(2) no
C(32) Zr(1) C(35) C(34) -162.98(7) no
C(32) Zr(1) C(35) C(36) 82.09(11) no
C(35) Zr(1) C(32) C(28) 102.59(10) no
C(35) Zr(1) C(32) C(31) -13.31(12) no
C(32) Zr(1) C(36) C(35) -119.91(8) no
C(32) Zr(1) C(36) C(37) 125.60(8) no
C(36) Zr(1) C(32) C(28) 140.29(9) no
C(36) Zr(1) C(32) C(31) 24.39(10) no
C(32) Zr(1) C(37) C(33) 168.20(8) no
C(32) Zr(1) C(37) C(36) -76.25(12) no
C(37) Zr(1) C(32) C(28) 176.44(9) no
C(37) Zr(1) C(32) C(31) 60.53(13) no
C(33) Zr(1) C(34) C(33) 0.00(11) no
C(33) Zr(1) C(34) C(35) -114.53(16) no
C(34) Zr(1) C(33) C(34) 0.00(9) no
C(34) Zr(1) C(33) C(37) 114.65(19) no
C(33) Zr(1) C(35) C(34) 37.27(8) no
C(33) Zr(1) C(35) C(36) -77.67(10) no
C(35) Zr(1) C(33) C(34) -37.37(9) no
C(35) Zr(1) C(33) C(37) 77.29(11) no
C(33) Zr(1) C(36) C(35) 77.50(9) no
C(33) Zr(1) C(36) C(37) -36.99(8) no
C(36) Zr(1) C(33) C(34) -78.21(12) no
C(36) Zr(1) C(33) C(37) 36.44(9) no
C(33) Zr(1) C(37) C(33) 0.00(11) no
C(33) Zr(1) C(37) C(36) 115.55(17) no
C(37) Zr(1) C(33) C(34) -114.7(2) no
C(37) Zr(1) C(33) C(37) 0.00(11) no
C(34) Zr(1) C(35) C(34) 0.00(9) no
C(34) Zr(1) C(35) C(36) -114.93(16) no
C(35) Zr(1) C(34) C(33) 114.53(15) no
C(35) Zr(1) C(34) C(35) 0.00(9) no
C(34) Zr(1) C(36) C(35) 37.04(8) no
C(34) Zr(1) C(36) C(37) -77.45(9) no
C(36) Zr(1) C(34) C(33) 77.30(10) no
C(36) Zr(1) C(34) C(35) -37.23(8) no
C(34) Zr(1) C(37) C(33) -37.19(9) no
C(34) Zr(1) C(37) C(36) 78.36(10) no
C(37) Zr(1) C(34) C(33) 37.31(9) no
C(37) Zr(1) C(34) C(35) -77.21(10) no
C(35) Zr(1) C(36) C(35) 0.00(9) no
C(35) Zr(1) C(36) C(37) -114.49(14) no
C(36) Zr(1) C(35) C(34) 114.93(16) no
C(36) Zr(1) C(35) C(36) 0.00(9) no
C(35) Zr(1) C(37) C(33) -77.89(10) no
C(35) Zr(1) C(37) C(36) 37.66(8) no
C(37) Zr(1) C(35) C(34) 78.00(10) no
C(37) Zr(1) C(35) C(36) -36.94(8) no
C(36) Zr(1) C(37) C(33) -115.55(15) no
C(36) Zr(1) C(37) C(36) 0.00(8) no
C(37) Zr(1) C(36) C(35) 114.49(14) no
C(37) Zr(1) C(36) C(37) 0.00(9) no
C(2) C(1) C(7) C(8) -23.4(2) no
C(2) C(1) C(7) C(9) -142.99(15) no
C(2) C(1) C(7) C(10) 94.34(18) no
C(2) C(1) C(11) C(12) 108.42(18) no
C(2) C(1) C(11) C(13) -128.83(17) no
C(2) C(1) C(11) C(14) -9.8(2) no
C(7) C(1) C(11) C(12) -75.5(3) no
C(7) C(1) C(11) C(13) 47.3(3) no
C(7) C(1) C(11) C(14) 166.33(14) no
C(11) C(1) C(7) C(8) 160.48(14) no
C(11) C(1) C(7) C(9) 40.8(3) no
C(11) C(1) C(7) C(10) -81.82(19) no
Zr(1) C(3) C(4) Zr(1) 0.0 no
Zr(1) C(3) C(4) C(5) -173.88(19) no
C(2) C(3) C(4) Zr(1) -178.8(3) no
C(2) C(3) C(4) C(5) 7.4(4) no
C(5) C(6) C(15) C(16) 6.3(3) no
C(5) C(6) C(15) C(17) -111.24(17) no
C(5) C(6) C(15) C(18) 125.39(16) no
C(5) C(6) C(19) C(20) 33.6(3) no
C(5) C(6) C(19) C(21) -85.06(18) no
C(5) C(6) C(19) C(22) 152.58(15) no
C(15) C(6) C(19) C(20) -149.60(16) no
C(15) C(6) C(19) C(21) 91.78(19) no
C(15) C(6) C(19) C(22) -30.6(3) no
C(19) C(6) C(15) C(16) -170.45(15) no
C(19) C(6) C(15) C(17) 72.0(2) no
C(19) C(6) C(15) C(18) -51.4(3) no
Zr(1) C(28) C(29) Zr(1) 0.0 no
Zr(1) C(28) C(29) C(30) -66.90(11) no
Zr(1) C(28) C(32) Zr(1) 0.0 no
Zr(1) C(28) C(32) C(31) 64.61(11) no
C(29) C(28) C(32) Zr(1) -65.31(14) no
C(29) C(28) C(32) C(31) -0.7(2) no
C(32) C(28) C(29) Zr(1) 66.30(14) no
C(32) C(28) C(29) C(30) -0.6(2) no
Zr(1) C(29) C(30) Zr(1) 0.0 no
Zr(1) C(29) C(30) C(31) -65.95(11) no
C(28) C(29) C(30) Zr(1) 67.61(14) no
C(28) C(29) C(30) C(31) 1.7(2) no
Zr(1) C(30) C(31) Zr(1) 0.0 no
Zr(1) C(30) C(31) C(32) -68.19(12) no
C(29) C(30) C(31) Zr(1) 66.11(14) no
C(29) C(30) C(31) C(32) -2.1(2) no
Zr(1) C(31) C(32) Zr(1) 0.0 no
Zr(1) C(31) C(32) C(28) -65.58(11) no
C(30) C(31) C(32) Zr(1) 67.29(14) no
C(30) C(31) C(32) C(28) 1.7(2) no
Zr(1) C(33) C(34) Zr(1) 0.0 no
Zr(1) C(33) C(34) C(35) 66.15(13) no
Zr(1) C(33) C(37) Zr(1) 0.0 no
Zr(1) C(33) C(37) C(36) -65.03(14) no
C(34) C(33) C(37) Zr(1) 65.96(17) no
C(34) C(33) C(37) C(36) 0.9(3) no
C(37) C(33) C(34) Zr(1) -66.91(17) no
C(37) C(33) C(34) C(35) -0.8(3) no
Zr(1) C(34) C(35) Zr(1) 0.0 no
Zr(1) C(34) C(35) C(36) 67.35(13) no
C(33) C(34) C(35) Zr(1) -67.03(17) no
C(33) C(34) C(35) C(36) 0.3(3) no
Zr(1) C(35) C(36) Zr(1) 0.0 no
Zr(1) C(35) C(36) C(37) 67.37(13) no
C(34) C(35) C(36) Zr(1) -67.11(16) no
C(34) C(35) C(36) C(37) 0.3(3) no
Zr(1) C(36) C(37) Zr(1) 0.0 no
Zr(1) C(36) C(37) C(33) 65.07(14) no
C(35) C(36) C(37) Zr(1) -65.81(16) no
C(35) C(36) C(37) C(33) -0.7(3) no
